data_2212056
loop_
_publ_author_name
'K\"oppen, Robert'
'Emmerling, Franziska'
'Becker, Roland'

_publ_section_title
;
 Decabromodiphenylethane
;
_journal_issue 2
_journal_name_full 'Acta Crystallographica Section E'
_journal_page_first o585
_journal_page_last o586
_journal_paper_doi 10.1107/S1600536807000219
_journal_volume 63
_journal_year 2007
_chemical_formula_iupac 'C14 H4 Br10'
_chemical_formula_moiety 'C14 H4 Br10'
_chemical_formula_sum 'C14 H4 Br10'
_chemical_formula_weight 971.17
_chemical_name_systematic 1,1'-ethane-1,2-diylbis(pentabromobenzene)
_space_group_IT_number 2
_symmetry_cell_setting triclinic
_symmetry_space_group_name_Hall '-P 1'
_symmetry_space_group_name_H-M 'P -1'
_atom_sites_solution_hydrogens geom
_atom_sites_solution_primary direct
_atom_sites_solution_secondary difmap
_audit_creation_method SHELXL-97
_cell_angle_alpha 94.095(7)
_cell_angle_beta 107.198(8)
_cell_angle_gamma 112.263(8)
_cell_formula_units_Z 1
_cell_length_a 7.864(5)
_cell_length_b 7.970(4)
_cell_length_c 9.116(5)
_cell_measurement_reflns_used 128
_cell_measurement_temperature 273(2)
_cell_measurement_theta_max 29.6
_cell_measurement_theta_min 3.45
_cell_volume 494.1(5)
_computing_cell_refinement SMART
_computing_data_collection 'SMART (Bruker, 1997)'
_computing_data_reduction 'SAINT (Bruker, 1997)'
_computing_molecular_graphics
;
ORTEPIII (Burnett & Johnson,  1996) and SHELXTL (Bruker 1997)
;
_computing_publication_material SHELXL97
_computing_structure_refinement 'SHELXL97 (Sheldrick, 1997)'
_computing_structure_solution 'SHELXS97 (Sheldrick, 1997)'
_diffrn_ambient_temperature 273(2)
_diffrn_measured_fraction_theta_full 0.980
_diffrn_measured_fraction_theta_max 0.980
_diffrn_measurement_device_type 'Bruker APEX CCD area-detector'
_diffrn_measurement_method '\w scan'
_diffrn_radiation_monochromator graphite
_diffrn_radiation_type MoK\a
_diffrn_radiation_wavelength 0.71073
_diffrn_reflns_av_R_equivalents 0.0205
_diffrn_reflns_av_sigmaI/netI 0.0483
_diffrn_reflns_limit_h_max 8
_diffrn_reflns_limit_h_min -10
_diffrn_reflns_limit_k_max 10
_diffrn_reflns_limit_k_min -6
_diffrn_reflns_limit_l_max 10
_diffrn_reflns_limit_l_min -11
_diffrn_reflns_number 3366
_diffrn_reflns_theta_full 27.57
_diffrn_reflns_theta_max 27.57
_diffrn_reflns_theta_min 2.39
_diffrn_standards_interval_count 0
_diffrn_standards_interval_time 0
_diffrn_standards_number 0
_exptl_absorpt_coefficient_mu 20.271
_exptl_absorpt_correction_T_max 0.132
_exptl_absorpt_correction_T_min 0.108
_exptl_absorpt_correction_type multi-scan
_exptl_absorpt_process_details '(SADABS; Bruker, 1997)'
_exptl_crystal_colour colourless
_exptl_crystal_density_diffrn 3.264
_exptl_crystal_density_method 'not measured'
_exptl_crystal_description block
_exptl_crystal_F_000 438
_exptl_crystal_size_max 0.12
_exptl_crystal_size_mid 0.10
_exptl_crystal_size_min 0.10
_refine_diff_density_max 0.942
_refine_diff_density_min -0.968
_refine_ls_extinction_coef 0.0022(6)
_refine_ls_extinction_expression Fc^*^=kFc[1+0.001xFc^2^\l^3^/sin(2\q)]^-1/4^
_refine_ls_extinction_method SHELXL97
_refine_ls_goodness_of_fit_ref 1.022
_refine_ls_hydrogen_treatment constr
_refine_ls_matrix_type full
_refine_ls_number_parameters 110
_refine_ls_number_reflns 2247
_refine_ls_number_restraints 0
_refine_ls_restrained_S_all 1.022
_refine_ls_R_factor_all 0.0787
_refine_ls_R_factor_gt 0.0435
_refine_ls_shift/su_max 0.000
_refine_ls_shift/su_mean 0.000
_refine_ls_structure_factor_coef Fsqd
_refine_ls_weighting_details 'calc w=1/[\s^2^(Fo^2^)+(0.0562P)^2^+1.2587P] where P=(Fo^2^+2Fc^2^)/3'
_refine_ls_weighting_scheme calc
_refine_ls_wR_factor_gt 0.1045
_refine_ls_wR_factor_ref 0.1212
_reflns_number_gt 1491
_reflns_number_total 2247
_reflns_threshold_expression I>2\s(I)
_cod_data_source_file bt2235.cif
_cod_data_source_block I
_cod_database_code 2212056

loop_
_symmetry_equiv_pos_as_xyz
'x, y, z'
'-x, -y, -z'

loop_
_atom_site_type_symbol
_atom_site_label
_atom_site_fract_x
_atom_site_fract_y
_atom_site_fract_z
_atom_site_U_iso_or_equiv
_atom_site_adp_type
_atom_site_calc_flag
_atom_site_refinement_flags
_atom_site_occupancy
Br Br1 0.46511(15) 0.32632(11) 0.13937(10) 0.0500(3) Uani d . 1
Br Br2 0.17999(14) -0.10536(11) -0.02084(9) 0.0453(3) Uani d . 1
Br Br3 -0.00682(13) -0.39108(10) 0.18809(10) 0.0449(3) Uani d . 1
Br Br4 0.09457(12) -0.23991(10) 0.56051(9) 0.0396(3) Uani d . 1
Br Br5 0.38625(13) 0.19002(10) 0.72440(9) 0.0417(3) Uani d . 1
C C1 0.5504(10) 0.4370(9) 0.5009(9) 0.0291(17) Uani d . 1
H H1 0.6440 0.4814 0.4477 0.035 Uiso calc R 1
H H2 0.6232 0.4424 0.6089 0.035 Uiso calc R 1
C C2 0.4101(9) 0.2353(8) 0.4226(8) 0.0247(15) Uani d . 1
C C4 0.2353(10) -0.0195(9) 0.1926(8) 0.0273(16) Uani d . 1
C C5 0.1571(10) -0.1398(9) 0.2812(8) 0.0267(16) Uani d . 1
C C7 0.3282(10) 0.1096(9) 0.5100(8) 0.0265(16) Uani d . 1
C C3 0.3625(11) 0.1659(9) 0.2634(8) 0.0270(16) Uani d . 1
C C6 0.2010(10) -0.0748(9) 0.4392(8) 0.0249(15) Uani d . 1

loop_
_atom_site_aniso_label
_atom_site_aniso_U_11
_atom_site_aniso_U_22
_atom_site_aniso_U_33
_atom_site_aniso_U_12
_atom_site_aniso_U_13
_atom_site_aniso_U_23
Br1 0.0767(7) 0.0294(4) 0.0382(5) 0.0079(4) 0.0304(5) 0.0099(3)
Br2 0.0676(6) 0.0345(5) 0.0263(4) 0.0137(4) 0.0178(4) 0.0007(3)
Br3 0.0558(6) 0.0217(4) 0.0388(5) 0.0014(3) 0.0125(4) -0.0012(3)
Br4 0.0522(5) 0.0267(4) 0.0382(5) 0.0086(3) 0.0225(4) 0.0124(3)
Br5 0.0640(6) 0.0299(4) 0.0257(4) 0.0134(4) 0.0170(4) 0.0037(3)
C1 0.029(4) 0.021(3) 0.029(4) 0.004(3) 0.008(3) 0.004(3)
C2 0.025(4) 0.017(3) 0.028(4) 0.003(3) 0.011(3) -0.002(3)
C4 0.033(4) 0.027(4) 0.024(4) 0.016(3) 0.010(3) 0.001(3)
C5 0.028(4) 0.018(3) 0.032(4) 0.008(3) 0.009(3) 0.002(3)
C7 0.033(4) 0.023(3) 0.023(3) 0.012(3) 0.008(3) 0.002(3)
C3 0.038(4) 0.021(3) 0.028(4) 0.013(3) 0.018(3) 0.008(3)
C6 0.028(4) 0.019(3) 0.030(4) 0.010(3) 0.013(3) 0.006(3)

loop_
_atom_type_symbol
_atom_type_description
_atom_type_scat_dispersion_real
_atom_type_scat_dispersion_imag
_atom_type_scat_source
C C 0.0033 0.0016 'International Tables Vol C Tables 4.2.6.8 and 6.1.1.4'
H H 0.0000 0.0000 'International Tables Vol C Tables 4.2.6.8 and 6.1.1.4'
Br Br -0.2901 2.4595 'International Tables Vol C Tables 4.2.6.8 and 6.1.1.4'

loop_
_geom_angle_atom_site_label_1
_geom_angle_atom_site_label_2
_geom_angle_atom_site_label_3
_geom_angle_site_symmetry_3
_geom_angle
C2 C1 C1 2_666 113.6(7)
C3 C2 C7 . 117.1(6)
C3 C2 C1 . 121.9(6)
C7 C2 C1 . 120.9(6)
C3 C4 C5 . 119.9(6)
C3 C4 Br2 . 119.7(5)
C5 C4 Br2 . 120.3(5)
C4 C5 C6 . 119.7(6)
C4 C5 Br3 . 120.0(5)
C6 C5 Br3 . 120.3(5)
C6 C7 C2 . 121.1(6)
C6 C7 Br5 . 118.9(5)
C2 C7 Br5 . 120.0(5)
C4 C3 C2 . 121.7(6)
C4 C3 Br1 . 118.9(5)
C2 C3 Br1 . 119.4(5)
C7 C6 C5 . 120.5(6)
C7 C6 Br4 . 119.9(5)
C5 C6 Br4 . 119.6(5)
Br1 H1 C1 . 109.2
Br1 H1 C1 . 109.1
C3 Br1 H1 . 68.2
C7 Br5 H2 . 68.1

loop_
_geom_bond_atom_site_label_1
_geom_bond_atom_site_label_2
_geom_bond_site_symmetry_2
_geom_bond_distance
Br1 C3 . 1.879(6)
Br2 C4 . 1.878(7)
Br3 C5 . 1.884(7)
Br4 C6 . 1.891(6)
Br5 C7 . 1.873(7)
C1 C2 . 1.529(9)
C1 C1 2_666 1.495(15)
C2 C3 . 1.400(9)
C2 C7 . 1.408(9)
C4 C3 . 1.401(9)
C4 C5 . 1.382(9)
C5 C6 . 1.387(10)
C7 C6 . 1.395(9)
Br1 H1 . 2.694
Br5 H2 . 2.692
